data_4124152
loop_
_publ_author_name
'Kalek, Marcin'
'Fu, Gregory C.'

_publ_section_title
;
 Phosphine-Catalyzed Doubly Stereoconvergent \g-Additions of Racemic
 Heterocycles to Racemic Allenoates: The Catalytic Enantioselective
 Synthesis of Protected \a,\a-Disubstituted \a-Amino Acid Derivatives.
;
_journal_issue 29
_journal_name_full 'Journal of the American Chemical Society'
_journal_page_first 9438
_journal_page_last 9442
_journal_paper_doi 10.1021/jacs.5b05528
_journal_volume 137
_journal_year 2015
_chemical_absolute_configuration ad
_chemical_formula_moiety 'C37 H51 N3 O4'
_chemical_formula_sum 'C37 H51 N3 O4'
_chemical_formula_weight 601.80
_space_group_crystal_system orthorhombic
_space_group_IT_number 19
_space_group_name_Hall 'P 2ac 2ab'
_space_group_name_H-M_alt 'P 21 21 21'
_symmetry_space_group_name_Hall 'P 2ac 2ab'
_symmetry_space_group_name_H-M 'P 21 21 21'
_atom_sites_solution_hydrogens geom
_atom_sites_solution_primary direct
_audit_creation_date 2015-05-22
_audit_creation_method
;
Olex2 1.2
(compiled 2015.01.26 svn.r3150 for OlexSys, GUI svn.r4998)
;
_cell_angle_alpha 90
_cell_angle_beta 90
_cell_angle_gamma 90
_cell_formula_units_Z 4
_cell_length_a 10.3317(3)
_cell_length_b 11.0488(3)
_cell_length_c 31.0607(8)
_cell_measurement_reflns_used 9631
_cell_measurement_temperature 100
_cell_measurement_theta_max 78.55
_cell_measurement_theta_min 2.85
_cell_volume 3545.67(17)
_computing_molecular_graphics 'Olex2 (Dolomanov et al., 2009)'
_computing_publication_material 'Olex2 (Dolomanov et al., 2009)'
_computing_structure_refinement 'ShelXL (Sheldrick, 2008)'
_computing_structure_solution 'ShelXS (Sheldrick, 2008)'
_diffrn_ambient_temperature 100
_diffrn_measured_fraction_theta_full 1.000
_diffrn_measured_fraction_theta_max 0.993
_diffrn_measurement_device_type 'Bruker DUO CCD'
_diffrn_measurement_method '\f and \w scans'
_diffrn_radiation_type CuK\a
_diffrn_radiation_wavelength 1.54178
_diffrn_reflns_av_R_equivalents 0.0681
_diffrn_reflns_av_unetI/netI 0.0234
_diffrn_reflns_laue_measured_fraction_full 1.000
_diffrn_reflns_laue_measured_fraction_max 0.993
_diffrn_reflns_limit_h_max 12
_diffrn_reflns_limit_h_min -13
_diffrn_reflns_limit_k_max 13
_diffrn_reflns_limit_k_min -13
_diffrn_reflns_limit_l_max 39
_diffrn_reflns_limit_l_min -39
_diffrn_reflns_number 112215
_diffrn_reflns_point_group_measured_fraction_full 1.000
_diffrn_reflns_point_group_measured_fraction_max 0.989
_diffrn_reflns_theta_full 67.679
_diffrn_reflns_theta_max 79.444
_diffrn_reflns_theta_min 2.845
_diffrn_standards_number 0
_exptl_absorpt_coefficient_mu 0.575
_exptl_absorpt_correction_T_max 0.7491
_exptl_absorpt_correction_T_min 0.6922
_exptl_absorpt_correction_type multi-scan
_exptl_absorpt_process_details
;
SADABS-2014/5 (Bruker,2014/5) was used for absorption correction.
wR2(int) was 0.1282 before and 0.0769 after correction.
The Ratio of minimum to maximum transmission is 0.9240.
The \l/2 correction factor is 0.00150.
;
_exptl_crystal_colour colourless
_exptl_crystal_colour_primary colourless
_exptl_crystal_density_diffrn 1.127
_exptl_crystal_F_000 1304
_refine_diff_density_max 0.539
_refine_diff_density_min -0.299
_refine_diff_density_rms 0.043
_refine_ls_abs_structure_details
;
 Flack x determined using 2768 quotients [(I+)-(I-)]/[(I+)+(I-)]
 (Parsons, Flack and Wagner, Acta Cryst. B69 (2013) 249-259).
;
_refine_ls_abs_structure_Flack -0.08(6)
_refine_ls_extinction_method none
_refine_ls_goodness_of_fit_ref 1.039
_refine_ls_hydrogen_treatment constr
_refine_ls_matrix_type full
_refine_ls_number_parameters 406
_refine_ls_number_reflns 7623
_refine_ls_number_restraints 0
_refine_ls_restrained_S_all 1.039
_refine_ls_R_factor_all 0.0520
_refine_ls_R_factor_gt 0.0448
_refine_ls_shift/su_max 0.000
_refine_ls_shift/su_mean 0.000
_refine_ls_structure_factor_coef Fsqd
_refine_ls_weighting_details 'w=1/[\s^2^(Fo^2^)+(0.0508P)^2^+1.3328P] where P=(Fo^2^+2Fc^2^)/3'
_refine_ls_weighting_scheme calc
_refine_ls_wR_factor_gt 0.1068
_refine_ls_wR_factor_ref 0.1111
_reflns_Friedel_coverage 0.772
_reflns_friedel_fraction_full 1.000
_reflns_friedel_fraction_max 0.985
_reflns_number_gt 6870
_reflns_number_total 7623
_reflns_threshold_expression 'I > 2\s(I)'
_cod_data_source_file ja5b05528_si_001.cif
_cod_data_source_block crystal_04
_cod_depositor_comments 'Adding full bibliography for 4124149--4124153.cif.'
_cod_database_code 4124152
_shelx_space_group_comment
;
The symmetry employed for this shelxl refinement is uniquely defined
by the following loop, which should always be used as a source of
symmetry information in preference to the above space-group names.
They are only intended as comments.
;
_olex2_refinement_description
;
1. Fixed Uiso
 At 1.2 times of:
  All C(H) groups, All C(H,H) groups
 At 1.5 times of:
  All C(H,H,H) groups
2.a Ternary CH refined with riding coordinates:
 C15(H15), C18(H18), C21(H21)
2.b Secondary CH2 refined with riding coordinates:
 C5(H5A,H5B), C6(H6A,H6B), C7(H7A,H7B), C8(H8A,H8B), C25(H25A,H25B), C26(H26A,
 H26B)
2.c Aromatic/amide H refined with riding coordinates:
 C11(H11), C12(H12), C13(H13), C22(H22), C23(H23), C33(H33), C34(H34),
 C36(H36), C37(H37)
2.d Idealised Me refined as rotating group:
 C16(H16A,H16B,H16C), C17(H17A,H17B,H17C), C19(H19A,H19B,H19C), C20(H20A,H20B,
 H20C), C27(H27A,H27B,H27C), C29(H29A,H29B,H29C), C30(H30A,H30B,H30C), C31(H31A,
 H31B,H31C), C38(H38A,H38B,H38C)
;
_shelx_shelxl_version_number 2014/7
_olex2_submission_special_instructions 'No special instructions were received'

loop_
_space_group_symop_operation_xyz
'x, y, z'
'-x+1/2, -y, z+1/2'
'x+1/2, -y+1/2, -z'
'-x, y+1/2, -z+1/2'

loop_
_atom_site_label
_atom_site_type_symbol
_atom_site_fract_x
_atom_site_fract_y
_atom_site_fract_z
_atom_site_U_iso_or_equiv
_atom_site_adp_type
_atom_site_occupancy
_atom_site_site_symmetry_order
_atom_site_calc_flag
_atom_site_refinement_flags_posn
O1 O 0.07307(16) 0.62420(16) 0.20252(5) 0.0277(4) Uani 1 1 d .
O2 O -0.0289(3) 0.28761(18) 0.00415(6) 0.0474(6) Uani 1 1 d .
O3 O -0.0699(3) 0.13876(18) 0.05168(6) 0.0511(6) Uani 1 1 d .
O4 O 0.47746(19) 0.19279(19) 0.16579(7) 0.0434(5) Uani 1 1 d .
N1 N 0.17268(19) 0.76360(18) 0.15830(6) 0.0218(4) Uani 1 1 d .
N2 N 0.2659(2) 0.85454(19) 0.09512(6) 0.0285(5) Uani 1 1 d .
C1 C 0.1171(2) 0.6529(2) 0.16798(7) 0.0217(4) Uani 1 1 d .
C2 C 0.1266(2) 0.5773(2) 0.12672(7) 0.0223(5) Uani 1 1 d .
N3 N 0.1786(2) 0.66037(18) 0.09438(6) 0.0250(4) Uani 1 1 d .
C4 C 0.2075(2) 0.7600(2) 0.11398(7) 0.0224(5) Uani 1 1 d .
C5 C 0.3074(3) 0.8404(3) 0.04997(8) 0.0390(7) Uani 1 1 d .
H5A H 0.2320 0.8359 0.0304 0.047 Uiso 1 1 calc R
H5B H 0.3612 0.7671 0.0462 0.047 Uiso 1 1 calc R
C6 C 0.3861(4) 0.9552(3) 0.04196(11) 0.0569(10) Uani 1 1 d .
H6A H 0.4789 0.9415 0.0484 0.068 Uiso 1 1 calc R
H6B H 0.3774 0.9822 0.0117 0.068 Uiso 1 1 calc R
C7 C 0.3290(4) 1.0469(3) 0.07233(9) 0.0466(8) Uani 1 1 d .
H7A H 0.2502 1.0841 0.0599 0.056 Uiso 1 1 calc R
H7B H 0.3923 1.1115 0.0790 0.056 Uiso 1 1 calc R
C8 C 0.2964(3) 0.9743(2) 0.11229(9) 0.0388(7) Uani 1 1 d .
H8A H 0.3711 0.9707 0.1322 0.047 Uiso 1 1 calc R
H8B H 0.2212 1.0094 0.1276 0.047 Uiso 1 1 calc R
C9 C 0.2042(2) 0.8459(2) 0.19256(7) 0.0210(4) Uani 1 1 d .
C10 C 0.1147(2) 0.9343(2) 0.20426(8) 0.0273(5) Uani 1 1 d .
C11 C 0.1430(3) 1.0042(3) 0.24068(9) 0.0362(6) Uani 1 1 d .
H11 H 0.0852 1.0665 0.2493 0.043 Uiso 1 1 calc R
C12 C 0.2543(3) 0.9833(3) 0.26418(9) 0.0405(7) Uani 1 1 d .
H12 H 0.2705 1.0297 0.2894 0.049 Uiso 1 1 calc R
C13 C 0.3420(3) 0.8963(3) 0.25161(8) 0.0357(6) Uani 1 1 d .
H13 H 0.4185 0.8841 0.2680 0.043 Uiso 1 1 calc R
C14 C 0.3198(2) 0.8260(2) 0.21514(7) 0.0250(5) Uani 1 1 d .
C15 C 0.4164(2) 0.7306(2) 0.20094(9) 0.0323(5) Uani 1 1 d .
H15 H 0.3973 0.7103 0.1702 0.039 Uiso 1 1 calc R
C16 C 0.5556(3) 0.7787(3) 0.20301(12) 0.0477(8) Uani 1 1 d .
H16A H 0.5611 0.8555 0.1873 0.072 Uiso 1 1 calc GR
H16B H 0.6144 0.7197 0.1899 0.072 Uiso 1 1 calc GR
H16C H 0.5802 0.7917 0.2331 0.072 Uiso 1 1 calc GR
C17 C 0.4024(3) 0.6148(3) 0.22727(11) 0.0433(7) Uani 1 1 d .
H17A H 0.4339 0.6288 0.2566 0.065 Uiso 1 1 calc GR
H17B H 0.4531 0.5500 0.2138 0.065 Uiso 1 1 calc GR
H17C H 0.3110 0.5910 0.2283 0.065 Uiso 1 1 calc GR
C18 C -0.0106(2) 0.9529(3) 0.17951(9) 0.0342(6) Uani 1 1 d .
H18 H -0.0023 0.9112 0.1511 0.041 Uiso 1 1 calc R
C19 C -0.0381(3) 1.0866(3) 0.17104(13) 0.0524(8) Uani 1 1 d .
H19A H -0.0592 1.1270 0.1982 0.079 Uiso 1 1 calc GR
H19B H -0.1114 1.0941 0.1512 0.079 Uiso 1 1 calc GR
H19C H 0.0386 1.1246 0.1583 0.079 Uiso 1 1 calc GR
C20 C -0.1232(3) 0.8948(3) 0.20393(12) 0.0465(7) Uani 1 1 d .
H20A H -0.1043 0.8091 0.2090 0.070 Uiso 1 1 calc GR
H20B H -0.2026 0.9022 0.1869 0.070 Uiso 1 1 calc GR
H20C H -0.1348 0.9360 0.2316 0.070 Uiso 1 1 calc GR
C21 C -0.0111(2) 0.5306(2) 0.11509(8) 0.0255(5) Uani 1 1 d .
H21 H -0.0456 0.4855 0.1405 0.031 Uiso 1 1 calc R
C22 C -0.0065(3) 0.4452(2) 0.07786(8) 0.0278(5) Uani 1 1 d .
H22 H 0.0266 0.4747 0.0513 0.033 Uiso 1 1 calc R
C23 C -0.0452(3) 0.3313(2) 0.07933(8) 0.0335(6) Uani 1 1 d .
H23 H -0.0730 0.2984 0.1060 0.040 Uiso 1 1 calc R
C24 C -0.0466(3) 0.2532(2) 0.04046(9) 0.0346(6) Uani 1 1 d .
C25 C -0.1047(3) 0.6355(2) 0.10528(8) 0.0304(5) Uani 1 1 d .
H25A H -0.0953 0.6981 0.1279 0.036 Uiso 1 1 calc R
H25B H -0.0802 0.6727 0.0774 0.036 Uiso 1 1 calc R
C26 C -0.2460(3) 0.5961(2) 0.10311(9) 0.0343(6) Uani 1 1 d .
H26A H -0.2719 0.5626 0.1314 0.041 Uiso 1 1 calc R
H26B H -0.2548 0.5309 0.0815 0.041 Uiso 1 1 calc R
C27 C -0.3374(3) 0.7000(3) 0.09131(11) 0.0460(7) Uani 1 1 d .
H27A H -0.3201 0.7261 0.0617 0.069 Uiso 1 1 calc GR
H27B H -0.3233 0.7680 0.1110 0.069 Uiso 1 1 calc GR
H27C H -0.4273 0.6724 0.0936 0.069 Uiso 1 1 calc GR
C28 C -0.0905(4) 0.0434(3) 0.01893(10) 0.0549(10) Uani 1 1 d .
C29 C -0.2147(4) 0.0720(4) -0.00495(12) 0.0641(11) Uani 1 1 d .
H29A H -0.2840 0.0877 0.0158 0.096 Uiso 1 1 calc GR
H29B H -0.2386 0.0030 -0.0231 0.096 Uiso 1 1 calc GR
H29C H -0.2018 0.1437 -0.0230 0.096 Uiso 1 1 calc GR
C30 C -0.1001(8) -0.0693(3) 0.04654(13) 0.103(2) Uani 1 1 d .
H30A H -0.0251 -0.0736 0.0658 0.155 Uiso 1 1 calc GR
H30B H -0.1017 -0.1411 0.0280 0.155 Uiso 1 1 calc GR
H30C H -0.1797 -0.0662 0.0637 0.155 Uiso 1 1 calc GR
C31 C 0.0232(4) 0.0324(3) -0.01136(11) 0.0603(10) Uani 1 1 d .
H31A H 0.0271 0.1041 -0.0299 0.091 Uiso 1 1 calc GR
H31B H 0.0129 -0.0401 -0.0292 0.091 Uiso 1 1 calc GR
H31C H 0.1034 0.0262 0.0054 0.091 Uiso 1 1 calc GR
C32 C 0.2217(2) 0.4738(2) 0.13626(7) 0.0240(5) Uani 1 1 d .
C33 C 0.3440(2) 0.4727(2) 0.11842(8) 0.0297(5) Uani 1 1 d .
H33 H 0.3683 0.5361 0.0994 0.036 Uiso 1 1 calc R
C34 C 0.4333(3) 0.3813(3) 0.12749(8) 0.0337(6) Uani 1 1 d .
H34 H 0.5169 0.3828 0.1148 0.040 Uiso 1 1 calc R
C35 C 0.3990(3) 0.2885(2) 0.15514(8) 0.0317(5) Uani 1 1 d .
C36 C 0.2771(3) 0.2889(2) 0.17390(8) 0.0316(5) Uani 1 1 d .
H36 H 0.2534 0.2260 0.1932 0.038 Uiso 1 1 calc R
C37 C 0.1899(2) 0.3801(2) 0.16468(8) 0.0269(5) Uani 1 1 d .
H37 H 0.1069 0.3793 0.1779 0.032 Uiso 1 1 calc R
C38 C 0.6039(3) 0.1901(4) 0.14765(13) 0.0575(9) Uani 1 1 d .
H38A H 0.5976 0.1905 0.1162 0.086 Uiso 1 1 calc GR
H38B H 0.6488 0.1165 0.1571 0.086 Uiso 1 1 calc GR
H38C H 0.6525 0.2613 0.1572 0.086 Uiso 1 1 calc GR

loop_
_atom_site_aniso_label
_atom_site_aniso_U_11
_atom_site_aniso_U_22
_atom_site_aniso_U_33
_atom_site_aniso_U_23
_atom_site_aniso_U_13
_atom_site_aniso_U_12
O1 0.0276(8) 0.0331(9) 0.0223(8) -0.0004(7) 0.0068(7) -0.0091(7)
O2 0.0820(17) 0.0323(11) 0.0281(10) 0.0007(8) -0.0079(10) -0.0121(11)
O3 0.0991(19) 0.0247(10) 0.0295(9) -0.0010(8) -0.0112(11) -0.0158(11)
O4 0.0320(10) 0.0425(12) 0.0558(13) 0.0011(9) -0.0093(9) 0.0087(9)
N1 0.0232(9) 0.0252(10) 0.0170(8) -0.0027(7) 0.0023(7) -0.0069(8)
N2 0.0381(12) 0.0258(10) 0.0215(9) -0.0003(8) 0.0082(8) -0.0071(9)
C1 0.0190(10) 0.0263(12) 0.0198(10) 0.0003(9) -0.0007(8) -0.0051(9)
C2 0.0267(11) 0.0220(11) 0.0183(10) -0.0004(8) -0.0010(8) -0.0054(9)
N3 0.0322(10) 0.0242(10) 0.0185(9) 0.0005(8) -0.0004(8) -0.0059(8)
C4 0.0231(11) 0.0258(12) 0.0182(10) 0.0013(9) 0.0016(8) -0.0022(9)
C5 0.0580(18) 0.0322(14) 0.0266(12) 0.0034(11) 0.0175(12) -0.0005(13)
C6 0.078(3) 0.0426(18) 0.0503(18) 0.0072(15) 0.0318(18) -0.0143(17)
C7 0.069(2) 0.0366(16) 0.0338(14) 0.0038(12) 0.0076(14) -0.0182(15)
C8 0.0552(18) 0.0315(14) 0.0296(13) 0.0003(11) 0.0038(12) -0.0225(13)
C9 0.0204(10) 0.0246(11) 0.0179(9) -0.0032(9) 0.0035(8) -0.0079(9)
C10 0.0213(11) 0.0322(13) 0.0284(12) -0.0023(10) 0.0079(9) -0.0030(10)
C11 0.0366(14) 0.0371(15) 0.0350(13) -0.0130(11) 0.0143(11) -0.0022(12)
C12 0.0484(17) 0.0466(17) 0.0264(13) -0.0150(12) 0.0004(12) -0.0109(14)
C13 0.0359(14) 0.0426(16) 0.0286(12) -0.0079(11) -0.0090(11) -0.0087(12)
C14 0.0236(11) 0.0268(12) 0.0245(11) -0.0022(9) -0.0011(9) -0.0057(9)
C15 0.0249(12) 0.0345(14) 0.0376(13) -0.0029(11) -0.0057(10) -0.0001(10)
C16 0.0258(14) 0.0453(17) 0.072(2) 0.0006(16) -0.0011(14) -0.0010(12)
C17 0.0370(15) 0.0353(15) 0.0576(18) 0.0029(13) -0.0153(13) -0.0012(12)
C18 0.0222(12) 0.0350(14) 0.0453(15) -0.0019(12) 0.0033(11) -0.0015(10)
C19 0.0323(15) 0.0394(17) 0.086(2) 0.0102(16) -0.0030(16) 0.0013(13)
C20 0.0222(13) 0.0436(17) 0.074(2) 0.0026(16) 0.0074(13) -0.0029(12)
C21 0.0291(12) 0.0218(11) 0.0254(11) 0.0015(9) -0.0054(9) -0.0067(9)
C22 0.0350(13) 0.0245(12) 0.0238(11) 0.0018(9) -0.0074(10) -0.0030(10)
C23 0.0474(15) 0.0267(13) 0.0263(12) 0.0022(10) -0.0083(11) -0.0069(11)
C24 0.0472(16) 0.0234(13) 0.0331(13) 0.0026(10) -0.0119(11) -0.0057(12)
C25 0.0313(13) 0.0234(12) 0.0365(13) 0.0002(10) -0.0078(10) -0.0050(10)
C26 0.0343(14) 0.0319(13) 0.0367(14) 0.0005(11) -0.0088(11) -0.0057(11)
C27 0.0377(16) 0.0424(17) 0.0580(19) 0.0024(14) -0.0105(14) 0.0000(13)
C28 0.103(3) 0.0286(15) 0.0336(14) -0.0022(12) -0.0166(17) -0.0188(17)
C29 0.062(2) 0.075(3) 0.055(2) -0.0317(19) 0.0031(17) -0.019(2)
C30 0.225(7) 0.031(2) 0.053(2) -0.0024(16) -0.015(3) -0.038(3)
C31 0.081(3) 0.051(2) 0.0489(19) -0.0140(16) -0.0236(18) 0.0191(19)
C32 0.0263(12) 0.0252(12) 0.0205(10) -0.0029(9) -0.0023(9) -0.0055(9)
C33 0.0316(13) 0.0338(13) 0.0236(11) -0.0014(10) 0.0028(10) -0.0044(10)
C34 0.0269(12) 0.0418(15) 0.0325(13) -0.0033(11) 0.0017(10) 0.0013(11)
C35 0.0289(13) 0.0327(13) 0.0335(12) -0.0031(11) -0.0081(10) 0.0022(11)
C36 0.0323(13) 0.0298(13) 0.0326(13) 0.0041(10) -0.0062(10) -0.0034(10)
C37 0.0241(12) 0.0304(13) 0.0263(11) 0.0023(10) -0.0028(9) -0.0056(10)
C38 0.0338(16) 0.061(2) 0.077(2) -0.0018(18) -0.0025(16) 0.0161(15)

loop_
_atom_type_symbol
_atom_type_description
_atom_type_scat_dispersion_real
_atom_type_scat_dispersion_imag
_atom_type_scat_source
C C 0.0181 0.0091 'International Tables Vol C Tables 4.2.6.8 and 6.1.1.4'
H H 0.0000 0.0000 'International Tables Vol C Tables 4.2.6.8 and 6.1.1.4'
N N 0.0311 0.0180 'International Tables Vol C Tables 4.2.6.8 and 6.1.1.4'
O O 0.0492 0.0322 'International Tables Vol C Tables 4.2.6.8 and 6.1.1.4'

loop_
_geom_angle_atom_site_label_1
_geom_angle_atom_site_label_2
_geom_angle_atom_site_label_3
_geom_angle
C24 O3 C28 121.4(2)
C35 O4 C38 117.6(3)
C1 N1 C4 106.88(18)
C1 N1 C9 119.49(17)
C4 N1 C9 132.56(19)
C4 N2 C5 117.6(2)
C4 N2 C8 130.0(2)
C8 N2 C5 112.3(2)
O1 C1 N1 125.6(2)
O1 C1 C2 128.6(2)
N1 C1 C2 105.86(17)
C1 C2 C21 108.43(19)
C1 C2 C32 106.60(17)
N3 C2 C1 104.82(18)
N3 C2 C21 112.61(18)
N3 C2 C32 111.36(19)
C32 C2 C21 112.50(19)
C4 N3 C2 107.18(18)
N2 C4 N1 121.0(2)
N3 C4 N1 114.9(2)
N3 C4 N2 124.1(2)
N2 C5 C6 102.8(2)
C7 C6 C5 104.3(2)
C6 C7 C8 104.1(3)
N2 C8 C7 103.2(2)
C10 C9 N1 119.1(2)
C10 C9 C14 123.1(2)
C14 C9 N1 117.6(2)
C9 C10 C11 117.2(2)
C9 C10 C18 122.0(2)
C11 C10 C18 120.8(2)
C12 C11 C10 120.6(3)
C13 C12 C11 120.9(2)
C12 C13 C14 120.7(3)
C9 C14 C15 121.6(2)
C13 C14 C9 117.4(2)
C13 C14 C15 121.0(2)
C14 C15 C16 111.4(2)
C14 C15 C17 111.3(2)
C17 C15 C16 110.9(2)
C10 C18 C19 112.1(2)
C10 C18 C20 109.9(2)
C19 C18 C20 110.5(2)
C22 C21 C2 111.1(2)
C22 C21 C25 110.0(2)
C25 C21 C2 111.74(19)
C23 C22 C21 124.5(2)
C22 C23 C24 121.9(2)
O2 C24 O3 124.9(3)
O2 C24 C23 125.2(2)
O3 C24 C23 109.9(2)
C26 C25 C21 113.2(2)
C25 C26 C27 112.7(2)
O3 C28 C29 108.0(3)
O3 C28 C30 101.9(2)
O3 C28 C31 111.9(3)
C29 C28 C30 113.1(4)
C31 C28 C29 111.7(3)
C31 C28 C30 109.7(4)
C33 C32 C2 121.0(2)
C33 C32 C37 117.5(2)
C37 C32 C2 121.5(2)
C32 C33 C34 122.0(2)
C35 C34 C33 119.5(2)
O4 C35 C34 124.7(3)
O4 C35 C36 115.9(2)
C34 C35 C36 119.4(2)
C37 C36 C35 120.5(2)
C36 C37 C32 121.1(2)

loop_
_geom_bond_atom_site_label_1
_geom_bond_atom_site_label_2
_geom_bond_distance
O1 C1 1.208(3)
O2 C24 1.204(3)
O3 C24 1.333(3)
O3 C28 1.480(3)
O4 C35 1.373(3)
O4 C38 1.423(4)
N1 C1 1.384(3)
N1 C4 1.423(3)
N1 C9 1.437(3)
N2 C4 1.341(3)
N2 C5 1.474(3)
N2 C8 1.461(3)
C1 C2 1.533(3)
C2 N3 1.463(3)
C2 C21 1.556(3)
C2 C32 1.536(3)
N3 C4 1.293(3)
C5 C6 1.527(4)
C6 C7 1.505(5)
C7 C8 1.515(4)
C9 C10 1.393(3)
C9 C14 1.402(3)
C10 C11 1.401(4)
C10 C18 1.520(4)
C11 C12 1.381(4)
C12 C13 1.379(4)
C13 C14 1.393(3)
C14 C15 1.517(4)
C15 C16 1.534(4)
C15 C17 1.526(4)
C18 C19 1.527(4)
C18 C20 1.529(4)
C21 C22 1.494(3)
C21 C25 1.540(4)
C22 C23 1.322(4)
C23 C24 1.484(4)
C25 C26 1.525(4)
C26 C27 1.531(4)
C28 C29 1.515(6)
C28 C30 1.515(5)
C28 C31 1.510(6)
C32 C33 1.380(3)
C32 C37 1.399(3)
C33 C34 1.397(4)
C34 C35 1.384(4)
C35 C36 1.388(4)
C36 C37 1.382(4)
